data_7200534
loop_
_publ_author_name
'Karmakar, Anirban'
'Baruah, Jubaraj B.'
'Boomi Shankar, R.'

_publ_section_title
;
 Zinc(II) and cobalt(II) complexes of
 (3-carboxymethoxy-naphthalen-2-yloxy)-acetic acid: a structural study
;
_journal_issue 5
_journal_name_full CrystEngComm
_journal_page_first 832
_journal_paper_doi 10.1039/b817416d
_journal_volume 11
_journal_year 2009
_chemical_formula_sum 'C40 H42 N4 Na2 O18 Zn2'
_chemical_formula_weight 1043.50
_chemical_name_systematic
;
?
;
_space_group_IT_number 2
_symmetry_cell_setting triclinic
_symmetry_space_group_name_Hall '-P 1'
_symmetry_space_group_name_H-M 'P -1'
_atom_sites_solution_hydrogens geom
_atom_sites_solution_primary direct
_atom_sites_solution_secondary difmap
_audit_creation_method SHELXL-97
_cell_angle_alpha 108.070(3)
_cell_angle_beta 94.205(3)
_cell_angle_gamma 109.158(2)
_cell_formula_units_Z 1
_cell_length_a 8.6774(7)
_cell_length_b 11.7824(9)
_cell_length_c 12.3236(15)
_cell_measurement_reflns_used 4343
_cell_measurement_temperature 296(2)
_cell_measurement_theta_max 27.48
_cell_measurement_theta_min 2.53
_cell_volume 1109.77(19)
_computing_cell_refinement 'Bruker SMART'
_computing_data_collection 'Bruker SMART'
_computing_data_reduction 'Bruker SAINT'
_computing_molecular_graphics 'Bruker SHELXTL'
_computing_publication_material 'Bruker SHELXTL'
_computing_structure_refinement 'SHELXL-97 (Sheldrick, 1997)'
_computing_structure_solution 'SHELXS-97 (Sheldrick, 1990)'
_diffrn_ambient_temperature 296(2)
_diffrn_measured_fraction_theta_full 0.949
_diffrn_measured_fraction_theta_max 0.949
_diffrn_measurement_device_type 'CCD area detector'
_diffrn_measurement_method 'phi and omega scans'
_diffrn_radiation_monochromator graphite
_diffrn_radiation_source 'fine-focus sealed tube'
_diffrn_radiation_type MoK\a
_diffrn_radiation_wavelength 0.71073
_diffrn_reflns_av_R_equivalents 0.0221
_diffrn_reflns_av_sigmaI/netI 0.0278
_diffrn_reflns_limit_h_max 11
_diffrn_reflns_limit_h_min -11
_diffrn_reflns_limit_k_max 15
_diffrn_reflns_limit_k_min -15
_diffrn_reflns_limit_l_max 16
_diffrn_reflns_limit_l_min -16
_diffrn_reflns_number 12883
_diffrn_reflns_theta_full 28.36
_diffrn_reflns_theta_max 28.36
_diffrn_reflns_theta_min 2.53
_exptl_absorpt_coefficient_mu 1.181
_exptl_absorpt_correction_type none
_exptl_crystal_colour colourless
_exptl_crystal_density_diffrn 1.561
_exptl_crystal_density_method 'not measured'
_exptl_crystal_description blocks
_exptl_crystal_F_000 536
_exptl_crystal_size_max 0.35
_exptl_crystal_size_mid 0.22
_exptl_crystal_size_min 0.14
_refine_diff_density_max 0.585
_refine_diff_density_min -0.389
_refine_diff_density_rms 0.058
_refine_ls_extinction_method none
_refine_ls_goodness_of_fit_ref 1.038
_refine_ls_hydrogen_treatment mixed
_refine_ls_matrix_type full
_refine_ls_number_parameters 304
_refine_ls_number_reflns 5282
_refine_ls_number_restraints 0
_refine_ls_restrained_S_all 1.038
_refine_ls_R_factor_all 0.0576
_refine_ls_R_factor_gt 0.0397
_refine_ls_shift/su_max 0.001
_refine_ls_shift/su_mean 0.000
_refine_ls_structure_factor_coef Fsqd
_refine_ls_weighting_details 'calc w=1/[\s^2^(Fo^2^)+(0.0540P)^2^+0.5638P] where P=(Fo^2^+2Fc^2^)/3'
_refine_ls_weighting_scheme calc
_refine_ls_wR_factor_gt 0.1022
_refine_ls_wR_factor_ref 0.1117
_reflns_number_gt 4064
_reflns_number_total 5282
_reflns_threshold_expression >2sigma(I)
_cod_data_source_file b817416d.txt
_cod_data_source_block zndicarboxy3
_cod_depositor_comments
;
The following automatic conversions were performed:
'_symmetry_cell_setting' value 'Triclinic' changed to 'triclinic'
according to '/home/saulius/struct/CIF-dictionaries/cif_core.dic'
dictionary named 'cif_core.dic' version 2.4.1 from 2010-06-29.

Automatic conversion script
Id: cif_fix_enum 1527 2010-12-29 10:47:43Z saulius 
;
_cod_original_cell_volume 1109.77(18)
_cod_original_sg_symbol_H-M P-1
_cod_database_code 7200534

loop_
_symmetry_equiv_pos_as_xyz
'x, y, z'
'-x, -y, -z'

loop_
_atom_site_label
_atom_site_type_symbol
_atom_site_fract_x
_atom_site_fract_y
_atom_site_fract_z
_atom_site_U_iso_or_equiv
_atom_site_adp_type
_atom_site_occupancy
_atom_site_symmetry_multiplicity
_atom_site_calc_flag
_atom_site_refinement_flags
_atom_site_disorder_assembly
_atom_site_disorder_group
Zn1 Zn 0.10884(4) 0.13614(3) 0.83947(2) 0.04393(11) Uani 1 1 d . . .
Na1 Na 0.09306(14) 0.46351(9) 0.86999(9) 0.0485(3) Uani 1 1 d . . .
C1 C 0.1275(3) 0.2217(2) 0.6595(2) 0.0397(5) Uani 1 1 d . . .
C2 C 0.1653(3) 0.3165(2) 0.5969(2) 0.0405(5) Uani 1 1 d . . .
H2A H 0.2802 0.3397 0.5874 0.049 Uiso 1 1 calc R . .
H2B H 0.0947 0.2773 0.5202 0.049 Uiso 1 1 calc R . .
C3 C 0.1754(3) 0.5244(2) 0.6147(2) 0.0361(5) Uani 1 1 d . . .
C4 C 0.2308(3) 0.5180(2) 0.5135(2) 0.0413(5) Uani 1 1 d . . .
H4 H 0.2472 0.4443 0.4701 0.050 Uiso 1 1 calc R . .
C5 C 0.2639(3) 0.6230(2) 0.4733(2) 0.0413(5) Uani 1 1 d . . .
C6 C 0.3196(4) 0.6175(3) 0.3678(2) 0.0539(7) Uani 1 1 d . . .
H6 H 0.3332 0.5433 0.3222 0.065 Uiso 1 1 calc R . .
C7 C 0.3540(5) 0.7213(3) 0.3319(3) 0.0658(8) Uani 1 1 d . . .
H7 H 0.3918 0.7173 0.2626 0.079 Uiso 1 1 calc R . .
C8 C 0.3323(5) 0.8328(3) 0.3990(3) 0.0657(9) Uani 1 1 d . . .
H8 H 0.3550 0.9021 0.3737 0.079 Uiso 1 1 calc R . .
C9 C 0.2779(4) 0.8406(3) 0.5018(3) 0.0531(7) Uani 1 1 d . . .
H9 H 0.2646 0.9154 0.5460 0.064 Uiso 1 1 calc R . .
C10 C 0.2418(3) 0.7356(2) 0.5414(2) 0.0410(5) Uani 1 1 d . . .
C11 C 0.1844(3) 0.7401(2) 0.6467(2) 0.0411(5) Uani 1 1 d . . .
H11 H 0.1697 0.8139 0.6918 0.049 Uiso 1 1 calc R . .
C12 C 0.1501(3) 0.6374(2) 0.6829(2) 0.0364(5) Uani 1 1 d . . .
C13 C 0.0467(4) 0.7333(2) 0.8447(2) 0.0438(6) Uani 1 1 d . . .
H13A H -0.0421 0.7376 0.7955 0.053 Uiso 1 1 calc R . .
H13B H 0.1410 0.8137 0.8662 0.053 Uiso 1 1 calc R . .
C14 C -0.0108(3) 0.7153(2) 0.9530(2) 0.0410(5) Uani 1 1 d . . .
C15 C -0.3195(4) -0.1579(3) 0.6198(3) 0.0642(8) Uani 1 1 d . . .
H15 H -0.3895 -0.1999 0.5470 0.077 Uiso 1 1 calc R . .
C16 C -0.3524(5) -0.1786(4) 0.7194(4) 0.0742(10) Uani 1 1 d . . .
H16 H -0.4470 -0.2386 0.7281 0.089 Uiso 1 1 calc R . .
C17 C -0.2150(4) -0.0914(3) 0.8059(3) 0.0609(8) Uani 1 1 d . . .
H17 H -0.2034 -0.0821 0.8842 0.073 Uiso 1 1 calc R . .
C18 C 0.4007(4) 0.1314(4) 0.8828(3) 0.0656(8) Uani 1 1 d . . .
C19 C 0.5593(5) 0.1099(5) 0.9034(5) 0.1150(18) Uani 1 1 d . . .
H19A H 0.5870 0.1202 0.9837 0.172 Uiso 1 1 calc R . .
H19B H 0.6471 0.1712 0.8848 0.172 Uiso 1 1 calc R . .
H19C H 0.5456 0.0245 0.8550 0.172 Uiso 1 1 calc R . .
H2N H -0.115(5) -0.038(4) 0.598(4) 0.088(13) Uiso 1 1 d . . .
N1 N -0.1031(3) -0.0237(2) 0.75913(19) 0.0492(5) Uani 1 1 d . . .
N2 N -0.1706(3) -0.0674(2) 0.6449(2) 0.0532(6) Uani 1 1 d . . .
O1 O 0.1006(2) 0.25889(16) 0.76182(14) 0.0452(4) Uani 1 1 d . . .
O2 O 0.1287(3) 0.11391(17) 0.60704(17) 0.0552(5) Uani 1 1 d . . .
O3 O 0.1375(2) 0.42895(15) 0.66112(14) 0.0424(4) Uani 1 1 d . . .
O4 O 0.0932(2) 0.62993(16) 0.78185(14) 0.0434(4) Uani 1 1 d . . .
O5 O -0.0078(3) 0.62475(18) 0.98143(16) 0.0532(5) Uani 1 1 d . . .
O6 O -0.0565(3) 0.80585(19) 1.00697(16) 0.0583(5) Uani 1 1 d . . .
O7 O 0.2641(3) 0.0448(2) 0.8559(3) 0.0862(8) Uani 1 1 d . . .
O8 O 0.4071(3) 0.2398(3) 0.8896(3) 0.0898(8) Uani 1 1 d . . .
O9 O 0.3792(4) 0.5593(4) 0.9276(3) 0.1120(11) Uani 1 1 d . . .
C20 C 0.4919(7) 0.5410(6) 0.8583(5) 0.1262(19) Uani 1 1 d . . .
H20A H 0.4600 0.4509 0.8151 0.189 Uiso 1 1 calc R . .
H20B H 0.6004 0.5729 0.9060 0.189 Uiso 1 1 calc R . .
H20C H 0.4944 0.5862 0.8053 0.189 Uiso 1 1 calc R . .

loop_
_atom_site_aniso_label
_atom_site_aniso_U_11
_atom_site_aniso_U_22
_atom_site_aniso_U_33
_atom_site_aniso_U_23
_atom_site_aniso_U_13
_atom_site_aniso_U_12
Zn1 0.0666(2) 0.03945(17) 0.03809(16) 0.01499(12) 0.01905(13) 0.03197(15)
Na1 0.0692(7) 0.0414(5) 0.0463(5) 0.0177(4) 0.0249(5) 0.0299(5)
C1 0.0491(14) 0.0338(11) 0.0388(12) 0.0117(9) 0.0124(10) 0.0188(10)
C2 0.0563(15) 0.0338(11) 0.0373(11) 0.0118(9) 0.0180(11) 0.0230(11)
C3 0.0441(13) 0.0310(11) 0.0373(11) 0.0131(9) 0.0136(10) 0.0168(10)
C4 0.0544(15) 0.0354(12) 0.0392(12) 0.0127(9) 0.0192(11) 0.0214(11)
C5 0.0478(14) 0.0402(12) 0.0413(12) 0.0178(10) 0.0191(11) 0.0177(11)
C6 0.0705(19) 0.0544(16) 0.0488(15) 0.0230(12) 0.0318(14) 0.0295(14)
C7 0.089(2) 0.072(2) 0.0596(18) 0.0401(16) 0.0419(18) 0.0367(18)
C8 0.092(2) 0.0611(18) 0.072(2) 0.0454(16) 0.0388(18) 0.0380(18)
C9 0.0658(18) 0.0471(15) 0.0617(17) 0.0290(13) 0.0268(14) 0.0279(14)
C10 0.0453(14) 0.0394(12) 0.0442(12) 0.0186(10) 0.0164(11) 0.0178(11)
C11 0.0495(14) 0.0356(12) 0.0431(12) 0.0132(10) 0.0165(11) 0.0213(11)
C12 0.0431(13) 0.0353(11) 0.0356(11) 0.0124(9) 0.0154(10) 0.0190(10)
C13 0.0644(17) 0.0403(13) 0.0396(12) 0.0149(10) 0.0217(12) 0.0325(12)
C14 0.0520(15) 0.0411(12) 0.0363(12) 0.0117(10) 0.0144(11) 0.0259(11)
C15 0.062(2) 0.0589(18) 0.0648(19) 0.0075(15) 0.0158(16) 0.0267(16)
C16 0.062(2) 0.069(2) 0.099(3) 0.037(2) 0.033(2) 0.0225(17)
C17 0.069(2) 0.069(2) 0.0663(19) 0.0369(16) 0.0332(17) 0.0368(17)
C18 0.0543(19) 0.077(2) 0.067(2) 0.0269(17) 0.0155(16) 0.0245(18)
C19 0.068(3) 0.145(4) 0.181(5) 0.104(4) 0.034(3) 0.055(3)
N1 0.0643(15) 0.0475(12) 0.0452(12) 0.0187(10) 0.0161(11) 0.0292(11)
N2 0.0675(17) 0.0488(13) 0.0465(13) 0.0127(10) 0.0185(12) 0.0282(13)
O1 0.0687(12) 0.0402(9) 0.0362(8) 0.0151(7) 0.0180(8) 0.0290(9)
O2 0.0856(15) 0.0352(9) 0.0536(11) 0.0160(8) 0.0294(10) 0.0297(10)
O3 0.0650(11) 0.0349(8) 0.0399(8) 0.0169(7) 0.0247(8) 0.0278(8)
O4 0.0661(12) 0.0383(9) 0.0395(9) 0.0163(7) 0.0260(8) 0.0307(8)
O5 0.0826(14) 0.0501(10) 0.0486(10) 0.0251(8) 0.0325(10) 0.0404(10)
O6 0.0989(16) 0.0592(12) 0.0429(10) 0.0216(9) 0.0325(10) 0.0546(12)
O7 0.0578(15) 0.0649(15) 0.117(2) 0.0063(14) 0.0242(14) 0.0224(12)
O8 0.0757(17) 0.099(2) 0.112(2) 0.0585(18) 0.0169(15) 0.0354(15)
O9 0.0759(19) 0.144(3) 0.100(2) 0.017(2) 0.0196(17) 0.0451(19)
C20 0.130(5) 0.130(5) 0.117(4) 0.032(3) 0.018(4) 0.058(4)

loop_
_atom_type_symbol
_atom_type_description
_atom_type_scat_dispersion_real
_atom_type_scat_dispersion_imag
_atom_type_scat_source
C C 0.0033 0.0016 'International Tables Vol C Tables 4.2.6.8 and 6.1.1.4'
H H 0.0000 0.0000 'International Tables Vol C Tables 4.2.6.8 and 6.1.1.4'
N N 0.0061 0.0033 'International Tables Vol C Tables 4.2.6.8 and 6.1.1.4'
O O 0.0106 0.0060 'International Tables Vol C Tables 4.2.6.8 and 6.1.1.4'
Zn Zn 0.2839 1.4301 'International Tables Vol C Tables 4.2.6.8 and 6.1.1.4'
Na Na 0.0362 0.0249 'International Tables Vol C Tables 4.2.6.8 and 6.1.1.4'

loop_
_geom_angle_atom_site_label_1
_geom_angle_atom_site_label_2
_geom_angle_atom_site_label_3
_geom_angle
_geom_angle_site_symmetry_1
_geom_angle_site_symmetry_3
_geom_angle_publ_flag
O6 Zn1 O1 108.55(7) 2_567 . ?
O6 Zn1 O7 105.08(10) 2_567 . ?
O1 Zn1 O7 135.01(10) . . ?
O6 Zn1 N1 99.46(10) 2_567 . ?
O1 Zn1 N1 105.17(8) . . ?
O7 Zn1 N1 97.73(9) . . ?
O6 Zn1 O8 99.30(11) 2_567 . ?
O1 Zn1 O8 89.27(9) . . ?
O7 Zn1 O8 56.15(10) . . ?
N1 Zn1 O8 151.17(10) . . ?
O9 Na1 O1 93.41(11) . . ?
O9 Na1 O5 103.40(12) . 2_567 ?
O1 Na1 O5 86.90(7) . 2_567 ?
O9 Na1 O5 104.22(11) . . ?
O1 Na1 O5 160.55(9) . . ?
O5 Na1 O5 81.15(7) 2_567 . ?
O9 Na1 O4 90.06(11) . . ?
O1 Na1 O4 123.42(7) . . ?
O5 Na1 O4 146.37(7) 2_567 . ?
O5 Na1 O4 65.60(6) . . ?
O9 Na1 O3 87.11(10) . . ?
O1 Na1 O3 63.70(6) . . ?
O5 Na1 O3 149.51(7) 2_567 . ?
O5 Na1 O3 124.45(7) . . ?
O4 Na1 O3 60.12(5) . . ?
O9 Na1 Na1 108.31(10) . 2_567 ?
O1 Na1 Na1 125.92(7) . 2_567 ?
O5 Na1 Na1 40.69(5) 2_567 2_567 ?
O5 Na1 Na1 40.47(5) . 2_567 ?
O4 Na1 Na1 105.92(5) . 2_567 ?
O3 Na1 Na1 159.93(7) . 2_567 ?
O2 C1 O1 125.0(2) . . ?
O2 C1 C2 117.0(2) . . ?
O1 C1 C2 117.96(19) . . ?
O3 C2 C1 110.33(19) . . ?
O3 C2 H2A 109.6 . . ?
C1 C2 H2A 109.6 . . ?
O3 C2 H2B 109.6 . . ?
C1 C2 H2B 109.6 . . ?
H2A C2 H2B 108.1 . . ?
C4 C3 O3 125.7(2) . . ?
C4 C3 C12 120.4(2) . . ?
O3 C3 C12 113.90(19) . . ?
C3 C4 C5 120.6(2) . . ?
C3 C4 H4 119.7 . . ?
C5 C4 H4 119.7 . . ?
C6 C5 C10 119.4(2) . . ?
C6 C5 C4 121.4(2) . . ?
C10 C5 C4 119.1(2) . . ?
C7 C6 C5 120.3(3) . . ?
C7 C6 H6 119.8 . . ?
C5 C6 H6 119.8 . . ?
C6 C7 C8 120.4(3) . . ?
C6 C7 H7 119.8 . . ?
C8 C7 H7 119.8 . . ?
C9 C8 C7 120.5(3) . . ?
C9 C8 H8 119.8 . . ?
C7 C8 H8 119.8 . . ?
C8 C9 C10 120.6(3) . . ?
C8 C9 H9 119.7 . . ?
C10 C9 H9 119.7 . . ?
C5 C10 C11 119.2(2) . . ?
C5 C10 C9 118.8(2) . . ?
C11 C10 C9 122.0(2) . . ?
C12 C11 C10 120.9(2) . . ?
C12 C11 H11 119.6 . . ?
C10 C11 H11 119.6 . . ?
O4 C12 C11 126.3(2) . . ?
O4 C12 C3 113.95(19) . . ?
C11 C12 C3 119.7(2) . . ?
O4 C13 C14 110.78(19) . . ?
O4 C13 H13A 109.5 . . ?
C14 C13 H13A 109.5 . . ?
O4 C13 H13B 109.5 . . ?
C14 C13 H13B 109.5 . . ?
H13A C13 H13B 108.1 . . ?
O5 C14 O6 127.5(2) . . ?
O5 C14 C13 122.0(2) . . ?
O6 C14 C13 110.5(2) . . ?
N2 C15 C16 107.5(3) . . ?
N2 C15 H15 126.2 . . ?
C16 C15 H15 126.2 . . ?
C15 C16 C17 105.8(3) . . ?
C15 C16 H16 127.1 . . ?
C17 C16 H16 127.1 . . ?
N1 C17 C16 109.4(3) . . ?
N1 C17 H17 125.3 . . ?
C16 C17 H17 125.3 . . ?
O7 C18 O8 118.2(3) . . ?
O7 C18 C19 122.6(4) . . ?
O8 C18 C19 119.1(4) . . ?
C18 C19 H19A 109.5 . . ?
C18 C19 H19B 109.5 . . ?
H19A C19 H19B 109.5 . . ?
C18 C19 H19C 109.5 . . ?
H19A C19 H19C 109.5 . . ?
H19B C19 H19C 109.5 . . ?
C17 N1 N2 105.5(3) . . ?
C17 N1 Zn1 129.4(2) . . ?
N2 N1 Zn1 124.1(2) . . ?
C15 N2 N1 111.6(3) . . ?
C15 N2 H2N 128(3) . . ?
N1 N2 H2N 120(3) . . ?
C1 O1 Zn1 110.55(14) . . ?
C1 O1 Na1 127.67(15) . . ?
Zn1 O1 Na1 120.76(8) . . ?
C3 O3 C2 115.29(18) . . ?
C3 O3 Na1 123.66(13) . . ?
C2 O3 Na1 119.26(13) . . ?
C12 O4 C13 115.79(18) . . ?
C12 O4 Na1 125.37(13) . . ?
C13 O4 Na1 118.50(14) . . ?
C14 O5 Na1 138.17(16) . 2_567 ?
C14 O5 Na1 122.91(16) . . ?
Na1 O5 Na1 98.85(7) 2_567 . ?
C14 O6 Zn1 134.31(17) . 2_567 ?
C18 O7 Zn1 102.5(2) . . ?
C18 O8 Zn1 83.2(2) . . ?
C20 O9 Na1 125.5(3) . . ?
O9 C20 H20A 109.5 . . ?
O9 C20 H20B 109.5 . . ?
H20A C20 H20B 109.5 . . ?
O9 C20 H20C 109.5 . . ?
H20A C20 H20C 109.5 . . ?
H20B C20 H20C 109.5 . . ?

loop_
_geom_bond_atom_site_label_1
_geom_bond_atom_site_label_2
_geom_bond_distance
_geom_bond_site_symmetry_2
_geom_bond_publ_flag
Zn1 O6 1.9447(18) 2_567 ?
Zn1 O1 1.9822(17) . ?
Zn1 O7 2.015(3) . ?
Zn1 N1 2.052(2) . ?
Zn1 O8 2.407(3) . ?
Na1 O9 2.313(3) . ?
Na1 O1 2.3908(19) . ?
Na1 O5 2.420(2) 2_567 ?
Na1 O5 2.431(2) . ?
Na1 O4 2.5188(19) . ?
Na1 O3 2.5571(19) . ?
Na1 Na1 3.685(2) 2_567 ?
C1 O2 1.238(3) . ?
C1 O1 1.267(3) . ?
C1 C2 1.510(3) . ?
C2 O3 1.423(3) . ?
C2 H2A 0.9700 . ?
C2 H2B 0.9700 . ?
C3 C4 1.359(3) . ?
C3 O3 1.373(3) . ?
C3 C12 1.432(3) . ?
C4 C5 1.423(3) . ?
C4 H4 0.9300 . ?
C5 C6 1.411(4) . ?
C5 C10 1.415(3) . ?
C6 C7 1.377(4) . ?
C6 H6 0.9300 . ?
C7 C8 1.398(5) . ?
C7 H7 0.9300 . ?
C8 C9 1.372(4) . ?
C8 H8 0.9300 . ?
C9 C10 1.417(3) . ?
C9 H9 0.9300 . ?
C10 C11 1.416(4) . ?
C11 C12 1.368(3) . ?
C11 H11 0.9300 . ?
C12 O4 1.365(3) . ?
C13 O4 1.425(3) . ?
C13 C14 1.509(3) . ?
C13 H13A 0.9700 . ?
C13 H13B 0.9700 . ?
C14 O5 1.229(3) . ?
C14 O6 1.270(3) . ?
C15 N2 1.317(4) . ?
C15 C16 1.355(5) . ?
C15 H15 0.9300 . ?
C16 C17 1.394(5) . ?
C16 H16 0.9300 . ?
C17 N1 1.331(4) . ?
C17 H17 0.9300 . ?
C18 O7 1.222(4) . ?
C18 O8 1.237(4) . ?
C18 C19 1.497(5) . ?
C19 H19A 0.9600 . ?
C19 H19B 0.9600 . ?
C19 H19C 0.9600 . ?
N1 N2 1.350(3) . ?
N2 H2N 0.86(4) . ?
O5 Na1 2.420(2) 2_567 ?
O6 Zn1 1.9447(18) 2_567 ?
O9 C20 1.371(6) . ?
C20 H20A 0.9600 . ?
C20 H20B 0.9600 . ?
C20 H20C 0.9600 . ?

loop_
_geom_torsion_atom_site_label_1
_geom_torsion_atom_site_label_2
_geom_torsion_atom_site_label_3
_geom_torsion_atom_site_label_4
_geom_torsion
_geom_torsion_site_symmetry_1
_geom_torsion_site_symmetry_2
_geom_torsion_site_symmetry_3
_geom_torsion_site_symmetry_4
_geom_torsion_publ_flag
O2 C1 C2 O3 172.2(2) . . . . ?
O1 C1 C2 O3 -9.2(3) . . . . ?
O3 C3 C4 C5 179.2(2) . . . . ?
C12 C3 C4 C5 -0.3(4) . . . . ?
C3 C4 C5 C6 -179.2(3) . . . . ?
C3 C4 C5 C10 1.3(4) . . . . ?
C10 C5 C6 C7 0.7(4) . . . . ?
C4 C5 C6 C7 -178.7(3) . . . . ?
C5 C6 C7 C8 -0.7(5) . . . . ?
C6 C7 C8 C9 0.5(6) . . . . ?
C7 C8 C9 C10 -0.4(5) . . . . ?
C6 C5 C10 C11 179.4(3) . . . . ?
C4 C5 C10 C11 -1.2(4) . . . . ?
C6 C5 C10 C9 -0.6(4) . . . . ?
C4 C5 C10 C9 178.9(3) . . . . ?
C8 C9 C10 C5 0.4(4) . . . . ?
C8 C9 C10 C11 -179.5(3) . . . . ?
C5 C10 C11 C12 0.0(4) . . . . ?
C9 C10 C11 C12 179.9(3) . . . . ?
C10 C11 C12 O4 -179.5(2) . . . . ?
C10 C11 C12 C3 1.1(4) . . . . ?
C4 C3 C12 O4 179.6(2) . . . . ?
O3 C3 C12 O4 0.1(3) . . . . ?
C4 C3 C12 C11 -1.0(4) . . . . ?
O3 C3 C12 C11 179.6(2) . . . . ?
O4 C13 C14 O5 3.0(4) . . . . ?
O4 C13 C14 O6 -178.1(2) . . . . ?
N2 C15 C16 C17 1.8(4) . . . . ?
C15 C16 C17 N1 -1.5(4) . . . . ?
C16 C17 N1 N2 0.5(3) . . . . ?
C16 C17 N1 Zn1 170.1(2) . . . . ?
O6 Zn1 N1 C17 -19.7(2) 2_567 . . . ?
O1 Zn1 N1 C17 -132.0(2) . . . . ?
O7 Zn1 N1 C17 87.0(3) . . . . ?
O8 Zn1 N1 C17 110.3(3) . . . . ?
O6 Zn1 N1 N2 148.1(2) 2_567 . . . ?
O1 Zn1 N1 N2 35.8(2) . . . . ?
O7 Zn1 N1 N2 -105.1(2) . . . . ?
O8 Zn1 N1 N2 -81.9(3) . . . . ?
C16 C15 N2 N1 -1.6(4) . . . . ?
C17 N1 N2 C15 0.7(3) . . . . ?
Zn1 N1 N2 C15 -169.6(2) . . . . ?
O2 C1 O1 Zn1 12.3(3) . . . . ?
C2 C1 O1 Zn1 -166.21(18) . . . . ?
O2 C1 O1 Na1 -179.4(2) . . . . ?
C2 C1 O1 Na1 2.1(3) . . . . ?
O6 Zn1 O1 C1 -177.40(17) 2_567 . . . ?
O7 Zn1 O1 C1 46.2(2) . . . . ?
N1 Zn1 O1 C1 -71.70(19) . . . . ?
O8 Zn1 O1 C1 83.03(19) . . . . ?
O6 Zn1 O1 Na1 13.32(14) 2_567 . . . ?
O7 Zn1 O1 Na1 -123.05(13) . . . . ?
N1 Zn1 O1 Na1 119.02(11) . . . . ?
O8 Zn1 O1 Na1 -86.25(12) . . . . ?
O9 Na1 O1 C1 -82.0(2) . . . . ?
O5 Na1 O1 C1 174.8(2) 2_567 . . . ?
O5 Na1 O1 C1 122.8(3) . . . . ?
O4 Na1 O1 C1 10.4(2) . . . . ?
O3 Na1 O1 C1 3.1(2) . . . . ?
Na1 Na1 O1 C1 162.44(19) 2_567 . . . ?
O9 Na1 O1 Zn1 85.31(14) . . . . ?
O5 Na1 O1 Zn1 -17.94(11) 2_567 . . . ?
O5 Na1 O1 Zn1 -69.9(3) . . . . ?
O4 Na1 O1 Zn1 177.65(9) . . . . ?
O3 Na1 O1 Zn1 170.39(13) . . . . ?
Na1 Na1 O1 Zn1 -30.27(15) 2_567 . . . ?
C4 C3 O3 C2 2.1(4) . . . . ?
C12 C3 O3 C2 -178.5(2) . . . . ?
C4 C3 O3 Na1 166.7(2) . . . . ?
C12 C3 O3 Na1 -13.9(3) . . . . ?
C1 C2 O3 C3 177.1(2) . . . . ?
C1 C2 O3 Na1 11.8(3) . . . . ?
O9 Na1 O3 C3 -77.0(2) . . . . ?
O1 Na1 O3 C3 -172.27(19) . . . . ?
O5 Na1 O3 C3 171.18(18) 2_567 . . . ?
O5 Na1 O3 C3 28.3(2) . . . . ?
O4 Na1 O3 C3 14.72(16) . . . . ?
Na1 Na1 O3 C3 64.1(3) 2_567 . . . ?
O9 Na1 O3 C2 87.0(2) . . . . ?
O1 Na1 O3 C2 -8.26(17) . . . . ?
O5 Na1 O3 C2 -24.8(3) 2_567 . . . ?
O5 Na1 O3 C2 -167.73(17) . . . . ?
O4 Na1 O3 C2 178.7(2) . . . . ?
Na1 Na1 O3 C2 -131.9(2) 2_567 . . . ?
C11 C12 O4 C13 8.1(4) . . . . ?
C3 C12 O4 C13 -172.5(2) . . . . ?
C11 C12 O4 Na1 -165.2(2) . . . . ?
C3 C12 O4 Na1 14.2(3) . . . . ?
C14 C13 O4 C12 -178.9(2) . . . . ?
C14 C13 O4 Na1 -5.1(3) . . . . ?
O9 Na1 O4 C12 71.6(2) . . . . ?
O1 Na1 O4 C12 -22.5(2) . . . . ?
O5 Na1 O4 C12 -173.53(19) 2_567 . . . ?
O5 Na1 O4 C12 177.2(2) . . . . ?
O3 Na1 O4 C12 -15.00(17) . . . . ?
Na1 Na1 O4 C12 -179.28(18) 2_567 . . . ?
O9 Na1 O4 C13 -101.5(2) . . . . ?
O1 Na1 O4 C13 164.37(18) . . . . ?
O5 Na1 O4 C13 13.3(3) 2_567 . . . ?
O5 Na1 O4 C13 4.12(18) . . . . ?
O3 Na1 O4 C13 171.9(2) . . . . ?
Na1 Na1 O4 C13 7.59(19) 2_567 . . . ?
O6 C14 O5 Na1 6.0(5) . . . 2_567 ?
C13 C14 O5 Na1 -175.39(19) . . . 2_567 ?
O6 C14 O5 Na1 -177.9(2) . . . . ?
C13 C14 O5 Na1 0.7(4) . . . . ?
O9 Na1 O5 C14 80.9(2) . . . . ?
O1 Na1 O5 C14 -124.6(3) . . . . ?
O5 Na1 O5 C14 -177.4(3) 2_567 . . . ?
O4 Na1 O5 C14 -2.5(2) . . . . ?
O3 Na1 O5 C14 -15.4(3) . . . . ?
Na1 Na1 O5 C14 -177.4(3) 2_567 . . . ?
O9 Na1 O5 Na1 -101.68(12) . . . 2_567 ?
O1 Na1 O5 Na1 52.7(3) . . . 2_567 ?
O5 Na1 O5 Na1 0.0 2_567 . . 2_567 ?
O4 Na1 O5 Na1 174.85(10) . . . 2_567 ?
O3 Na1 O5 Na1 161.97(9) . . . 2_567 ?
O5 C14 O6 Zn1 10.8(5) . . . 2_567 ?
C13 C14 O6 Zn1 -168.0(2) . . . 2_567 ?
O8 C18 O7 Zn1 -1.5(4) . . . . ?
C19 C18 O7 Zn1 -179.1(4) . . . . ?
O6 Zn1 O7 C18 -90.4(3) 2_567 . . . ?
O1 Zn1 O7 C18 47.0(3) . . . . ?
N1 Zn1 O7 C18 167.6(2) . . . . ?
O8 Zn1 O7 C18 0.8(2) . . . . ?
O7 C18 O8 Zn1 1.2(3) . . . . ?
C19 C18 O8 Zn1 179.0(4) . . . . ?
O6 Zn1 O8 C18 101.2(2) 2_567 . . . ?
O1 Zn1 O8 C18 -150.1(2) . . . . ?
O7 Zn1 O8 C18 -0.8(2) . . . . ?
N1 Zn1 O8 C18 -28.8(3) . . . . ?
O1 Na1 O9 C20 41.7(4) . . . . ?
O5 Na1 O9 C20 129.3(4) 2_567 . . . ?
O5 Na1 O9 C20 -146.6(4) . . . . ?
O4 Na1 O9 C20 -81.8(4) . . . . ?
O3 Na1 O9 C20 -21.7(4) . . . . ?
Na1 Na1 O9 C20 171.4(4) 2_567 . . . ?
